data_4027193
loop_
_publ_author_name
'Pedro Mateus'
'Rita Delgado'
'Paula Brand\~ao'
'V\'itor F\'elix'

_publ_contact_author_address
;Instituto de Tecnologia Qu\'imica e Biol\'ogica,
UNL, Av. da Rep\'ublica ? EAN,
2780?157 Oeiras, Portugal. 
;
_publ_contact_author_email delgado@itqb.unl.pt.
_publ_contact_author_fax ' (+351) 21 441 12 77'
_publ_contact_author_name 'Rita Delgado'
_publ_section_title
;
 Dicarboxylate Recognition by Two Macrobicyclic Receptors: Selectivity for
 Fumarate over Maleate
;
_journal_name_full 'Journal of Organic Chemistry'
_journal_page_first 4611
_journal_page_last 4621
_journal_paper_doi 10.1021/jo300320w
_journal_volume 77
_journal_year 2012
_chemical_formula_sum 'C55.5 H98 N7 O32.5'
_chemical_formula_weight 1383.41
_chemical_name_systematic
; 
 ? 
;
_space_group_IT_number 14
_symmetry_cell_setting monoclinic
_symmetry_space_group_name_Hall '-P 2ybc'
_symmetry_space_group_name_H-M 'P 1 21/c 1'
_atom_sites_solution_hydrogens geom
_atom_sites_solution_primary direct
_atom_sites_solution_secondary difmap
_audit_creation_method SHELXL-97
_cell_angle_alpha 90.00
_cell_angle_beta 93.267(2)
_cell_angle_gamma 90.00
_cell_formula_units_Z 4
_cell_length_a 14.1666(5)
_cell_length_b 23.7321(9)
_cell_length_c 22.6743(8)
_cell_measurement_temperature 150(2)
_cell_volume 7610.8(5)
_computing_cell_refinement 'Bruker SMART'
_computing_data_collection 'Bruker SMART'
_computing_data_reduction 'Bruker SAINT'
_computing_molecular_graphics 'PLATON (Spek, 2008)'
_computing_publication_material 'SHELXL-97 (Sheldrick, 1997)'
_computing_structure_refinement 'SHELXL-97 (Sheldrick, 1997)'
_computing_structure_solution 'SHELXS-97 (Sheldrick, 1990)'
_diffrn_ambient_temperature 150(2)
_diffrn_measured_fraction_theta_full 0.965
_diffrn_measured_fraction_theta_max 0.965
_diffrn_measurement_device_type 'CCD area detector'
_diffrn_measurement_method 'omega and phi scans'
_diffrn_radiation_monochromator graphite
_diffrn_radiation_source 'fine-focus sealed tube'
_diffrn_radiation_type MoK\a
_diffrn_radiation_wavelength 0.71073
_diffrn_reflns_av_R_equivalents 0.0487
_diffrn_reflns_av_sigmaI/netI 0.0531
_diffrn_reflns_limit_h_max 17
_diffrn_reflns_limit_h_min -17
_diffrn_reflns_limit_k_max 27
_diffrn_reflns_limit_k_min -28
_diffrn_reflns_limit_l_max 27
_diffrn_reflns_limit_l_min -27
_diffrn_reflns_number 54725
_diffrn_reflns_theta_full 25.78
_diffrn_reflns_theta_max 25.78
_diffrn_reflns_theta_min 1.86
_diffrn_standards_interval_count 0.5
_diffrn_standards_interval_time 100
_exptl_absorpt_coefficient_mu 0.099
_exptl_absorpt_correction_T_max 0.9901
_exptl_absorpt_correction_T_min 0.9651
_exptl_absorpt_correction_type multi-scan
_exptl_crystal_colour Colourless
_exptl_crystal_density_diffrn 1.207
_exptl_crystal_description Block
_exptl_crystal_F_000 2960
_exptl_crystal_size_max 0.36
_exptl_crystal_size_mid 0.14
_exptl_crystal_size_min 0.10
_refine_diff_density_max 1.268
_refine_diff_density_min -0.449
_refine_diff_density_rms 0.100
_refine_ls_extinction_method none
_refine_ls_goodness_of_fit_ref 1.022
_refine_ls_hydrogen_treatment mixed
_refine_ls_matrix_type full
_refine_ls_number_parameters 928
_refine_ls_number_reflns 14467
_refine_ls_number_restraints 0
_refine_ls_restrained_S_all 1.022
_refine_ls_R_factor_all 0.1253
_refine_ls_R_factor_gt 0.0904
_refine_ls_shift/su_max 0.000
_refine_ls_shift/su_mean 0.000
_refine_ls_structure_factor_coef Fsqd
_refine_ls_weighting_details 'w=1/[\s^2^(Fo^2^)+(0.1665P)^2^+13.5816P] where P=(Fo^2^+2Fc^2^)/3'
_refine_ls_weighting_scheme calc
_refine_ls_wR_factor_gt 0.2624
_refine_ls_wR_factor_ref 0.2953
_reflns_number_gt 9761
_reflns_number_total 14467
_reflns_threshold_expression >2sigma(I)
_cod_data_source_file jo300320w_si_003.cif
_cod_data_source_block fum
_cod_depositor_comments
;
The following automatic conversions were performed:

'_refine_ls_weighting_scheme' value 'calc
w=1/[\s^2^(Fo^2^)+(0.1665P)^2^+13.5816P] where P=(Fo^2^+2Fc^2^)/3'
was changed to 'calc'. New tag '_refine_ls_weighting_details' was
created. The value of the new tag was set to
'w=1/[\s^2^(Fo^2^)+(0.1665P)^2^+13.5816P] where P=(Fo^2^+2Fc^2^)/3'.

Automatic conversion script
Id: cif_fix_values 3143 2015-03-26 13:38:13Z robertas 
;
_cod_original_formula_sum 'C55.50 H98 N7 O32.50'
_cod_database_code 4027193

loop_
_symmetry_equiv_pos_as_xyz
'x, y, z'
'-x, y+1/2, -z+1/2'
'-x, -y, -z'
'x, -y-1/2, z-1/2'

loop_
_atom_site_label
_atom_site_type_symbol
_atom_site_fract_x
_atom_site_fract_y
_atom_site_fract_z
_atom_site_U_iso_or_equiv
_atom_site_adp_type
_atom_site_occupancy
_atom_site_calc_flag
_atom_site_refinement_flags
N1 N 0.8131(2) 0.21998(13) 0.69904(14) 0.0283(7) Uani 1 d .
H1A H 0.7901 0.2509 0.7180 0.040(12) Uiso 1 calc R
H1B H 0.7858 0.2194 0.6612 0.055(15) Uiso 1 calc R
C2 C 0.7851(3) 0.1678(2) 0.7306(2) 0.0463(12) Uani 1 d .
H2A H 0.8145 0.1680 0.7713 0.056 Uiso 1 calc R
H2B H 0.8086 0.1343 0.7100 0.056 Uiso 1 calc R
C3 C 0.6789(3) 0.16415(19) 0.7330(2) 0.0412(11) Uani 1 d .
C4 C 0.6251(3) 0.13690(16) 0.6890(2) 0.0402(10) Uani 1 d .
H4 H 0.6548 0.1212 0.6563 0.048 Uiso 1 calc R
C5 C 0.5285(3) 0.13239(16) 0.6924(2) 0.0358(9) Uani 1 d .
H5 H 0.4923 0.1132 0.6620 0.043 Uiso 1 calc R
C6 C 0.4835(3) 0.15563(16) 0.73976(18) 0.0332(9) Uani 1 d .
C7 C 0.5365(3) 0.1837(2) 0.7829(2) 0.0481(11) Uani 1 d .
H7 H 0.5066 0.2004 0.8149 0.058 Uiso 1 calc R
C8 C 0.6345(3) 0.1877(2) 0.7797(2) 0.0519(13) Uani 1 d .
H8 H 0.6708 0.2068 0.8100 0.062 Uiso 1 calc R
C9 C 0.3792(3) 0.14759(17) 0.7444(2) 0.0370(9) Uani 1 d .
H9A H 0.3646 0.1069 0.7416 0.044 Uiso 1 calc R
H9B H 0.3617 0.1607 0.7838 0.044 Uiso 1 calc R
N10 N 0.3204(2) 0.17828(13) 0.69790(15) 0.0310(7) Uani 1 d .
H10A H 0.3395 0.1677 0.6614 0.033(11) Uiso 1 calc R
H10B H 0.2583 0.1674 0.7001 0.067(17) Uiso 1 calc R
C11 C 0.3257(3) 0.24068(15) 0.70271(18) 0.0307(8) Uani 1 d .
H11A H 0.3901 0.2538 0.6948 0.037 Uiso 1 calc R
H11B H 0.3113 0.2527 0.7430 0.037 Uiso 1 calc R
C12 C 0.2533(2) 0.26592(15) 0.65723(18) 0.0289(8) Uani 1 d .
H12A H 0.2483 0.2415 0.6218 0.035 Uiso 1 calc R
H12B H 0.1905 0.2672 0.6742 0.035 Uiso 1 calc R
N13 N 0.2803(2) 0.32279(12) 0.63994(14) 0.0247(6) Uani 1 d .
C14 C 0.2750(3) 0.36231(15) 0.68942(18) 0.0297(8) Uani 1 d .
H14A H 0.2929 0.3424 0.7268 0.036 Uiso 1 calc R
H14B H 0.2090 0.3755 0.6915 0.036 Uiso 1 calc R
C15 C 0.3398(3) 0.41326(15) 0.68342(18) 0.0301(8) Uani 1 d .
H15A H 0.4058 0.4007 0.6795 0.036 Uiso 1 calc R
H15B H 0.3196 0.4353 0.6478 0.036 Uiso 1 calc R
N16 N 0.3336(2) 0.44840(13) 0.73698(15) 0.0317(7) Uani 1 d .
H16A H 0.3596 0.4285 0.7687 0.035(12) Uiso 1 calc R
H16B H 0.2708 0.4541 0.7433 0.072(17) Uiso 1 calc R
C17 C 0.3814(3) 0.50490(16) 0.7356(2) 0.0374(10) Uani 1 d .
H17A H 0.3685 0.5258 0.7720 0.045 Uiso 1 calc R
H17B H 0.3538 0.5267 0.7016 0.045 Uiso 1 calc R
C18 C 0.4869(3) 0.50102(15) 0.73062(18) 0.0305(8) Uani 1 d .
C19 C 0.5283(3) 0.51436(17) 0.67917(18) 0.0351(9) Uani 1 d .
H19 H 0.4896 0.5246 0.6453 0.042 Uiso 1 calc R
C20 C 0.6255(3) 0.51311(18) 0.67591(19) 0.0373(9) Uani 1 d .
H20 H 0.6528 0.5230 0.6400 0.045 Uiso 1 calc R
C21 C 0.6835(3) 0.49762(15) 0.72430(18) 0.0293(8) Uani 1 d .
C22 C 0.6423(3) 0.48427(17) 0.77664(19) 0.0357(9) Uani 1 d .
H22 H 0.6811 0.4738 0.8104 0.043 Uiso 1 calc R
C23 C 0.5452(3) 0.48617(18) 0.77979(19) 0.0375(9) Uani 1 d .
H23 H 0.5179 0.4772 0.8159 0.045 Uiso 1 calc R
C24 C 0.7892(3) 0.49520(17) 0.72077(19) 0.0349(9) Uani 1 d .
H24A H 0.8109 0.5283 0.6987 0.042 Uiso 1 calc R
H24B H 0.8199 0.4964 0.7611 0.042 Uiso 1 calc R
N25 N 0.8167(2) 0.44319(14) 0.69096(15) 0.0302(7) Uani 1 d .
H25A H 0.792(3) 0.413(2) 0.714(2) 0.046(13) Uiso 1 d .
C26 C 0.9207(2) 0.43657(16) 0.69217(18) 0.0291(8) Uani 1 d .
H26A H 0.9477 0.4354 0.7334 0.035 Uiso 1 calc R
H26B H 0.9497 0.4683 0.6715 0.035 Uiso 1 calc R
C27 C 0.9387(2) 0.38143(15) 0.66097(16) 0.0250(7) Uani 1 d .
C28 C 0.9385(2) 0.33079(16) 0.69276(16) 0.0275(8) Uani 1 d .
C29 C 0.9424(3) 0.33134(19) 0.75991(18) 0.0395(10) Uani 1 d .
H29A H 0.9112 0.3658 0.7739 0.047 Uiso 1 calc R
H29B H 0.9082 0.2982 0.7745 0.047 Uiso 1 calc R
C30 C 1.0441(4) 0.3299(3) 0.7841(2) 0.0649(17) Uani 1 d .
H30A H 1.0719 0.2933 0.7755 0.078 Uiso 1 calc R
H30B H 1.0464 0.3359 0.8269 0.078 Uiso 1 calc R
H30C H 1.0798 0.3598 0.7655 0.078 Uiso 1 calc R
C31 C 0.9365(2) 0.27936(15) 0.66245(16) 0.0256(8) Uani 1 d .
C32 C 0.9190(2) 0.22585(16) 0.69615(18) 0.0292(8) Uani 1 d .
H32A H 0.9496 0.2280 0.7365 0.035 Uiso 1 calc R
H32B H 0.9453 0.1930 0.6757 0.035 Uiso 1 calc R
C33 C 0.9340(2) 0.27774(14) 0.60051(16) 0.0242(7) Uani 1 d .
C34 C 0.9345(3) 0.22204(15) 0.56805(18) 0.0297(8) Uani 1 d .
H34A H 0.8997 0.2261 0.5292 0.036 Uiso 1 calc R
H34B H 0.9017 0.1932 0.5909 0.036 Uiso 1 calc R
C35 C 1.0355(3) 0.2026(2) 0.5591(3) 0.0518(13) Uani 1 d .
H35A H 1.0647 0.2280 0.5313 0.062 Uiso 1 calc R
H35B H 1.0343 0.1642 0.5431 0.062 Uiso 1 calc R
H35C H 1.0722 0.2031 0.5970 0.062 Uiso 1 calc R
C36 C 0.9331(2) 0.32887(15) 0.56940(16) 0.0232(7) Uani 1 d .
C37 C 0.9363(2) 0.38072(14) 0.59883(16) 0.0235(7) Uani 1 d .
C38 C 0.9403(2) 0.43636(15) 0.56608(17) 0.0269(8) Uani 1 d .
H38A H 0.9044 0.4653 0.5869 0.032 Uiso 1 calc R
H38B H 0.9105 0.4320 0.5258 0.032 Uiso 1 calc R
C39 C 1.0430(3) 0.45569(17) 0.5623(2) 0.0349(9) Uani 1 d .
H39A H 1.0747 0.4554 0.6019 0.042 Uiso 1 calc R
H39B H 1.0441 0.4939 0.5460 0.042 Uiso 1 calc R
H39C H 1.0759 0.4300 0.5365 0.042 Uiso 1 calc R
C40 C 0.9072(2) 0.32842(15) 0.50393(16) 0.0257(8) Uani 1 d .
H40A H 0.9317 0.2940 0.4854 0.031 Uiso 1 calc R
H40B H 0.9337 0.3618 0.4846 0.031 Uiso 1 calc R
N41 N 0.8004(2) 0.32953(13) 0.49853(13) 0.0254(6) Uani 1 d .
H41A H 0.7777 0.2988 0.5180 0.034(11) Uiso 1 calc R
H41B H 0.7796 0.3613 0.5170 0.050(14) Uiso 1 calc R
C42 C 0.7594(3) 0.32905(18) 0.43551(17) 0.0332(9) Uani 1 d .
H42A H 0.7866 0.2974 0.4136 0.040 Uiso 1 calc R
H42B H 0.7753 0.3647 0.4156 0.040 Uiso 1 calc R
C43 C 0.6531(3) 0.32255(16) 0.43594(16) 0.0287(8) Uani 1 d .
C44 C 0.6146(3) 0.26986(16) 0.44614(17) 0.0315(8) Uani 1 d .
H44 H 0.6548 0.2378 0.4496 0.038 Uiso 1 calc R
C45 C 0.5186(3) 0.26358(16) 0.45137(17) 0.0309(8) Uani 1 d .
H45 H 0.4932 0.2275 0.4593 0.037 Uiso 1 calc R
C46 C 0.4589(3) 0.31005(16) 0.44497(16) 0.0285(8) Uani 1 d .
C47 C 0.4972(3) 0.36194(16) 0.43167(16) 0.0281(8) Uani 1 d .
H47 H 0.4566 0.3935 0.4252 0.034 Uiso 1 calc R
C48 C 0.5933(3) 0.36858(16) 0.42769(16) 0.0282(8) Uani 1 d .
H48 H 0.6186 0.4046 0.4193 0.034 Uiso 1 calc R
C49 C 0.3551(3) 0.30446(17) 0.45548(17) 0.0310(8) Uani 1 d .
H49A H 0.3186 0.3327 0.4314 0.037 Uiso 1 calc R
H49B H 0.3326 0.2665 0.4433 0.037 Uiso 1 calc R
N50 N 0.3394(2) 0.31336(12) 0.51936(13) 0.0243(6) Uani 1 d .
H50A H 0.3709 0.2858 0.5412 0.026(10) Uiso 1 calc R
H50B H 0.3646 0.3476 0.5310 0.042(12) Uiso 1 calc R
C51 C 0.2372(2) 0.31206(16) 0.53204(17) 0.0281(8) Uani 1 d .
H51A H 0.2160 0.2724 0.5346 0.034 Uiso 1 calc R
H51B H 0.1997 0.3304 0.4992 0.034 Uiso 1 calc R
C52 C 0.2196(2) 0.34215(15) 0.58962(17) 0.0282(8) Uani 1 d .
H52A H 0.2296 0.3831 0.5842 0.034 Uiso 1 calc R
H52B H 0.1527 0.3365 0.5987 0.034 Uiso 1 calc R
C61 C 0.4806(2) 0.43292(14) 0.54786(16) 0.0240(7) Uani 1 d .
C62 C 0.5198(2) 0.48623(14) 0.52289(17) 0.0260(7) Uani 1 d .
H62 H 0.5766 0.5010 0.5411 0.031 Uiso 1 calc R
O63 O 0.39415(16) 0.42201(10) 0.53672(12) 0.0283(6) Uani 1 d .
O64 O 0.53742(17) 0.40209(11) 0.57764(12) 0.0315(6) Uani 1 d .
C71 C 0.1130(2) 0.51799(16) 0.74586(18) 0.0312(9) Uani 1 d .
C72 C 0.0343(3) 0.54027(17) 0.78085(18) 0.0316(8) Uani 1 d .
H72 H 0.0192 0.5200 0.8152 0.038 Uiso 1 calc R
C73 C -0.0155(2) 0.58598(16) 0.76744(17) 0.0291(8) Uani 1 d .
H73 H 0.0010 0.6073 0.7341 0.035 Uiso 1 calc R
C74 C -0.0959(3) 0.60634(17) 0.80123(18) 0.0322(9) Uani 1 d .
O75 O 0.1306(2) 0.54131(14) 0.69853(13) 0.0448(8) Uani 1 d .
O76 O 0.1571(2) 0.47603(12) 0.76762(14) 0.0417(7) Uani 1 d .
O77 O -0.1445(2) 0.64632(13) 0.77893(14) 0.0419(7) Uani 1 d .
O78 O -0.1121(2) 0.58375(15) 0.84950(15) 0.0535(9) Uani 1 d .
C81 C 0.4470(4) 0.3635(2) 0.8646(2) 0.0596(14) Uani 1 d .
C82 C 0.5510(4) 0.3499(2) 0.8530(2) 0.0589(14) Uani 1 d .
H82 H 0.5963 0.3500 0.8856 0.071 Uiso 1 calc R
C83 C 0.5797(4) 0.3383(2) 0.8004(3) 0.0622(14) Uani 1 d .
H83 H 0.5355 0.3403 0.7674 0.075 Uiso 1 calc R
C84 C 0.6798(5) 0.3222(3) 0.7907(3) 0.0751(18) Uani 1 d .
O85 O 0.4255(4) 0.36984(18) 0.91737(18) 0.0796(13) Uani 1 d .
O86 O 0.3881(3) 0.36830(18) 0.82183(16) 0.0672(11) Uani 1 d .
O87 O 0.7373(3) 0.3238(2) 0.83494(18) 0.0859(15) Uani 1 d .
O88 O 0.7006(3) 0.31083(18) 0.73648(19) 0.0719(11) Uani 1 d .
O100 O 0.72319(18) 0.24680(12) 0.58125(13) 0.0357(6) Uani 1 d .
O200 O 0.72492(18) 0.41817(11) 0.56906(13) 0.0365(7) Uani 1 d .
O300 O 0.5754(2) 0.29970(12) 0.63545(15) 0.0442(7) Uani 1 d .
O400 O 0.24400(18) 0.48118(12) 0.49165(13) 0.0380(7) Uani 1 d .
O500 O 0.4344(2) 0.27389(12) 0.08783(13) 0.0391(7) Uani 1 d .
O600 O 0.2545(2) 0.52979(13) 0.60874(14) 0.0447(7) Uani 1 d .
O700 O 0.0335(2) 0.59831(15) 0.60975(14) 0.0504(8) Uani 1 d .
O800 O 0.2813(2) 0.39463(15) 0.10028(16) 0.0557(9) Uani 1 d .
O900 O 0.4877(3) 0.63361(13) 0.97333(15) 0.0539(9) Uani 1 d .
O110 O 0.2973(3) 0.64696(15) 0.98006(16) 0.0573(9) Uani 1 d .
O120 O 0.0250(3) 0.70430(16) 0.65208(18) 0.0657(10) Uani 1 d .
O130 O 0.1740(3) 0.31645(17) 0.33480(18) 0.0672(10) Uani 1 d .
O140 O 0.1590(3) 0.40593(17) 0.41217(19) 0.0726(12) Uani 1 d .
O150 O 0.3384(4) 0.49852(18) 0.0555(2) 0.0798(12) Uani 1 d .
O160 O 0.0257(4) 0.5484(2) 0.9325(3) 0.1057(18) Uani 1 d .
O170 O 0.4809(4) 0.53410(19) 0.9144(2) 0.0942(15) Uani 1 d .
O180 O 0.2756(5) 0.3293(2) -0.0023(2) 0.0400(14) Uani 0.50 d P
O190 O 0.8954(5) 0.2085(2) 0.4074(2) 0.0408(15) Uani 0.50 d P
O210 O 0.8096(4) 0.0919(3) 0.6068(3) 0.133(3) Uani 1 d .
O220 O 0.7588(6) 0.4057(3) 0.9168(3) 0.059(2) Uani 0.50 d P
O230 O 0.1065(9) 0.3535(3) 0.9288(3) 0.098(4) Uani 0.50 d P
O240 O 0.2530(7) 0.2896(4) 0.8484(5) 0.101(4) Uani 0.50 d P
O250 O -0.0401(7) 0.4364(5) 0.9587(4) 0.078(2) Uani 0.50 d P
O260 O -0.0336(8) 0.3965(5) 0.9438(5) 0.101(3) Uani 0.50 d P
O271 O 0.2976(7) 0.4957(4) 0.9348(5) 0.074(2) Uani 0.50 d P
O272 O 0.3320(8) 0.4663(5) 0.9369(5) 0.085(3) Uani 0.50 d P
O280 O -0.1250(10) 0.4561(6) 0.8678(6) 0.131(4) Uani 0.50 d P
O410 O 0.2048(7) 0.4158(3) 0.8627(3) 0.069(2) Uani 0.50 d P
H410 H 0.2045 0.4198 0.8259 0.083 Uiso 0.50 calc PR
C411 C 0.1482(11) 0.4563(7) 0.8860(5) 0.095(5) Uani 0.50 d P
H41I H 0.1821 0.4743 0.9199 0.113 Uiso 0.50 calc PR
H41J H 0.0902 0.4387 0.8989 0.113 Uiso 0.50 calc PR
H41K H 0.1318 0.4848 0.8558 0.113 Uiso 0.50 calc PR

loop_
_atom_site_aniso_label
_atom_site_aniso_U_11
_atom_site_aniso_U_22
_atom_site_aniso_U_33
_atom_site_aniso_U_23
_atom_site_aniso_U_13
_atom_site_aniso_U_12
N1 0.0264(15) 0.0241(16) 0.0342(18) 0.0066(13) -0.0002(13) -0.0005(12)
C2 0.030(2) 0.044(3) 0.065(3) 0.032(2) -0.002(2) -0.0019(18)
C3 0.031(2) 0.044(2) 0.048(3) 0.028(2) 0.0002(18) -0.0024(18)
C4 0.034(2) 0.024(2) 0.063(3) 0.0084(19) 0.013(2) 0.0029(16)
C5 0.032(2) 0.0232(19) 0.053(3) 0.0056(18) 0.0054(18) -0.0008(15)
C6 0.031(2) 0.030(2) 0.039(2) 0.0169(17) 0.0064(17) -0.0013(16)
C7 0.046(3) 0.064(3) 0.035(2) 0.010(2) 0.007(2) -0.008(2)
C8 0.043(2) 0.081(4) 0.031(2) 0.015(2) -0.0040(19) -0.015(2)
C9 0.033(2) 0.031(2) 0.047(2) 0.0176(19) 0.0087(18) -0.0008(16)
N10 0.0256(16) 0.0234(16) 0.045(2) 0.0024(14) 0.0094(14) -0.0033(12)
C11 0.0316(19) 0.0217(18) 0.039(2) 0.0009(16) 0.0014(16) -0.0048(15)
C12 0.0248(17) 0.0210(18) 0.041(2) 0.0016(16) 0.0031(15) -0.0033(14)
N13 0.0226(14) 0.0196(15) 0.0319(17) -0.0002(12) 0.0024(12) -0.0020(11)
C14 0.0292(18) 0.0236(18) 0.037(2) -0.0038(16) 0.0077(15) -0.0011(14)
C15 0.0306(19) 0.0242(19) 0.036(2) -0.0049(16) 0.0048(16) 0.0002(15)
N16 0.0248(15) 0.0282(17) 0.0420(19) -0.0084(15) 0.0020(14) 0.0030(13)
C17 0.0291(19) 0.025(2) 0.058(3) -0.0146(19) 0.0012(18) 0.0013(15)
C18 0.0277(18) 0.0207(18) 0.043(2) -0.0081(16) -0.0015(16) 0.0024(14)
C19 0.035(2) 0.034(2) 0.035(2) -0.0029(17) -0.0044(17) 0.0028(17)
C20 0.038(2) 0.039(2) 0.035(2) -0.0048(18) 0.0038(17) -0.0018(17)
C21 0.0293(19) 0.0201(18) 0.038(2) -0.0087(16) 0.0021(16) -0.0007(14)
C22 0.036(2) 0.035(2) 0.036(2) -0.0012(18) -0.0039(17) 0.0028(17)
C23 0.036(2) 0.038(2) 0.039(2) -0.0026(18) 0.0063(17) -0.0027(17)
C24 0.031(2) 0.029(2) 0.045(2) -0.0086(18) 0.0031(17) -0.0005(16)
N25 0.0240(15) 0.0273(17) 0.0393(19) -0.0077(14) 0.0035(13) -0.0015(13)
C26 0.0254(18) 0.0270(19) 0.035(2) -0.0030(16) -0.0016(15) -0.0013(14)
C27 0.0200(16) 0.0202(17) 0.035(2) 0.0012(15) -0.0002(14) -0.0019(13)
C28 0.0248(17) 0.0296(19) 0.0278(19) 0.0028(15) -0.0017(14) -0.0051(14)
C29 0.050(2) 0.039(2) 0.030(2) 0.0023(18) 0.0018(18) -0.0147(19)
C30 0.066(3) 0.090(4) 0.036(3) 0.021(3) -0.020(2) -0.040(3)
C31 0.0202(16) 0.0217(18) 0.034(2) 0.0074(15) -0.0039(14) -0.0002(13)
C32 0.0255(18) 0.0258(19) 0.036(2) 0.0050(16) -0.0009(15) -0.0018(14)
C33 0.0160(15) 0.0219(17) 0.035(2) 0.0012(15) -0.0000(14) -0.0022(13)
C34 0.0249(18) 0.0223(18) 0.042(2) -0.0003(16) -0.0002(15) -0.0016(14)
C35 0.033(2) 0.040(3) 0.082(4) -0.022(2) 0.005(2) 0.0046(19)
C36 0.0150(15) 0.0250(18) 0.0296(19) 0.0014(15) -0.0002(13) 0.0009(13)
C37 0.0159(15) 0.0214(17) 0.033(2) 0.0034(15) 0.0001(13) 0.0010(13)
C38 0.0208(17) 0.0233(18) 0.036(2) 0.0070(15) -0.0019(14) 0.0011(13)
C39 0.0223(18) 0.031(2) 0.051(3) 0.0132(18) -0.0008(17) -0.0035(15)
C40 0.0188(16) 0.0282(19) 0.0302(19) 0.0028(15) 0.0015(14) 0.0010(14)
N41 0.0212(14) 0.0269(16) 0.0280(16) 0.0012(13) -0.0002(12) -0.0016(12)
C42 0.0263(19) 0.046(2) 0.027(2) 0.0007(17) -0.0028(15) -0.0004(16)
C43 0.0257(18) 0.035(2) 0.0251(19) 0.0001(16) -0.0014(14) -0.0015(15)
C44 0.0315(19) 0.0275(19) 0.035(2) -0.0012(16) -0.0021(16) 0.0048(15)
C45 0.034(2) 0.0253(19) 0.033(2) -0.0010(16) -0.0018(16) -0.0039(15)
C46 0.0296(19) 0.033(2) 0.0225(18) -0.0032(15) -0.0022(14) -0.0022(15)
C47 0.0276(18) 0.0259(19) 0.0302(19) 0.0024(15) -0.0024(15) 0.0006(14)
C48 0.0307(18) 0.0263(19) 0.0273(19) 0.0030(15) 0.0002(15) -0.0032(15)
C49 0.0267(18) 0.035(2) 0.031(2) -0.0026(17) -0.0019(15) -0.0056(15)
N50 0.0214(14) 0.0212(15) 0.0299(16) 0.0023(12) -0.0020(12) -0.0040(11)
C51 0.0194(16) 0.0287(19) 0.036(2) 0.0030(16) -0.0002(14) -0.0046(14)
C52 0.0188(16) 0.0252(18) 0.041(2) 0.0037(16) 0.0027(15) -0.0009(13)
C61 0.0215(16) 0.0204(17) 0.0302(19) -0.0023(15) 0.0013(14) -0.0003(13)
C62 0.0193(16) 0.0197(17) 0.039(2) -0.0022(15) 0.0006(14) -0.0023(13)
O63 0.0201(12) 0.0213(12) 0.0433(15) 0.0013(11) 0.0012(10) -0.0030(9)
O64 0.0258(13) 0.0245(13) 0.0439(16) 0.0071(12) -0.0017(11) 0.0008(10)
C71 0.0215(17) 0.030(2) 0.042(2) -0.0101(18) -0.0024(16) 0.0020(15)
C72 0.0253(18) 0.032(2) 0.038(2) -0.0050(17) 0.0051(16) 0.0013(15)
C73 0.0245(17) 0.0289(19) 0.034(2) -0.0067(16) 0.0020(15) -0.0010(15)
C74 0.0251(18) 0.031(2) 0.041(2) -0.0079(18) 0.0046(16) 0.0011(15)
O75 0.0397(16) 0.057(2) 0.0384(17) 0.0060(15) 0.0116(13) 0.0171(14)
O76 0.0337(15) 0.0370(16) 0.0548(19) 0.0031(14) 0.0070(13) 0.0136(12)
O77 0.0332(15) 0.0395(17) 0.0538(19) -0.0024(14) 0.0090(13) 0.0134(13)
O78 0.0454(18) 0.061(2) 0.055(2) 0.0044(17) 0.0192(15) 0.0173(16)
C81 0.085(4) 0.043(3) 0.051(3) 0.014(2) 0.005(3) 0.000(3)
C82 0.077(4) 0.056(3) 0.044(3) 0.005(2) 0.008(3) 0.018(3)
C83 0.072(4) 0.062(3) 0.054(3) 0.009(3) 0.012(3) 0.005(3)
C84 0.090(5) 0.080(4) 0.058(4) 0.007(3) 0.032(4) 0.011(3)
O85 0.112(4) 0.070(3) 0.056(2) -0.007(2) 0.002(2) 0.033(2)
O86 0.072(2) 0.082(3) 0.046(2) 0.0201(19) -0.0045(18) -0.015(2)
O87 0.075(3) 0.137(4) 0.045(2) 0.007(2) 0.004(2) 0.023(3)
O88 0.075(3) 0.069(3) 0.072(3) -0.014(2) 0.004(2) 0.025(2)
O100 0.0242(13) 0.0373(15) 0.0454(17) 0.0046(13) -0.0004(11) -0.0006(11)
O200 0.0238(13) 0.0294(14) 0.0558(18) 0.0022(13) -0.0014(12) 0.0015(11)
O300 0.0395(16) 0.0315(16) 0.062(2) 0.0071(14) 0.0085(14) 0.0049(12)
O400 0.0245(13) 0.0397(16) 0.0495(18) 0.0086(13) -0.0018(12) 0.0002(11)
O500 0.0409(16) 0.0332(15) 0.0435(17) -0.0033(13) 0.0043(13) -0.0079(12)
O600 0.0327(15) 0.0492(18) 0.0530(19) -0.0049(15) 0.0106(13) -0.0062(13)
O700 0.0519(19) 0.059(2) 0.0410(18) 0.0082(15) 0.0049(14) 0.0080(15)
O800 0.055(2) 0.053(2) 0.061(2) 0.0117(17) 0.0202(16) 0.0153(16)
O900 0.068(2) 0.0374(18) 0.057(2) -0.0013(15) 0.0062(17) -0.0064(15)
O110 0.067(2) 0.0429(19) 0.062(2) 0.0028(17) 0.0047(18) -0.0115(16)
O120 0.070(2) 0.058(2) 0.069(2) -0.0130(19) 0.0013(19) -0.0007(18)
O130 0.072(3) 0.068(3) 0.062(2) 0.0001(19) 0.0052(19) 0.0143(19)
O140 0.066(2) 0.066(2) 0.083(3) -0.021(2) -0.021(2) 0.0051(19)
O150 0.106(3) 0.064(3) 0.069(3) 0.005(2) 0.010(2) -0.007(2)
O160 0.097(4) 0.086(3) 0.131(5) 0.034(3) -0.019(3) 0.005(3)
O170 0.128(4) 0.062(3) 0.095(4) -0.017(3) 0.032(3) -0.009(3)
O180 0.085(4) 0.017(3) 0.020(3) 0.003(2) 0.011(3) 0.001(3)
O190 0.096(5) 0.010(2) 0.017(2) -0.0012(19) 0.011(3) 0.003(3)
O210 0.072(3) 0.203(7) 0.124(5) 0.081(5) -0.002(3) 0.016(4)
O220 0.103(6) 0.034(3) 0.043(4) 0.008(3) 0.044(4) 0.012(3)
O230 0.220(11) 0.058(5) 0.014(3) 0.008(3) -0.015(5) -0.063(6)
O240 0.099(7) 0.100(7) 0.099(7) 0.039(6) -0.038(6) -0.058(6)
O250 0.091(6) 0.077(6) 0.065(5) -0.003(5) -0.004(5) -0.006(5)
O260 0.116(9) 0.077(7) 0.110(9) -0.022(7) 0.007(6) -0.003(6)
O271 0.080(6) 0.060(6) 0.082(6) -0.007(5) -0.004(5) -0.003(5)
O272 0.112(8) 0.070(7) 0.075(6) -0.004(5) 0.022(6) 0.025(6)
O280 0.148(11) 0.107(9) 0.136(11) 0.005(8) -0.003(9) -0.016(8)
O410 0.108(6) 0.054(4) 0.044(4) 0.015(4) -0.019(4) -0.021(4)
C411 0.123(11) 0.131(13) 0.029(5) 0.006(7) -0.003(6) 0.084(10)

loop_
_atom_type_symbol
_atom_type_description
_atom_type_scat_dispersion_real
_atom_type_scat_dispersion_imag
_atom_type_scat_source
C C 0.0033 0.0016 'International Tables Vol C Tables 4.2.6.8 and 6.1.1.4'
H H 0.0000 0.0000 'International Tables Vol C Tables 4.2.6.8 and 6.1.1.4'
N N 0.0061 0.0033 'International Tables Vol C Tables 4.2.6.8 and 6.1.1.4'
O O 0.0106 0.0060 'International Tables Vol C Tables 4.2.6.8 and 6.1.1.4'

loop_
_geom_angle_atom_site_label_1
_geom_angle_atom_site_label_2
_geom_angle_atom_site_label_3
_geom_angle
_geom_angle_site_symmetry_1
C2 N1 C32 112.8(3) .
C2 N1 H1A 109.0 .
C32 N1 H1A 109.0 .
C2 N1 H1B 109.0 .
C32 N1 H1B 109.0 .
H1A N1 H1B 107.8 .
N1 C2 C3 110.8(3) .
N1 C2 H2A 109.5 .
C3 C2 H2A 109.5 .
N1 C2 H2B 109.5 .
C3 C2 H2B 109.5 .
H2A C2 H2B 108.1 .
C4 C3 C8 119.2(4) .
C4 C3 C2 120.7(4) .
C8 C3 C2 120.2(4) .
C5 C4 C3 120.3(4) .
C5 C4 H4 119.8 .
C3 C4 H4 119.8 .
C4 C5 C6 120.7(4) .
C4 C5 H5 119.6 .
C6 C5 H5 119.6 .
C7 C6 C5 119.1(4) .
C7 C6 C9 120.9(4) .
C5 C6 C9 120.0(4) .
C6 C7 C8 120.2(5) .
C6 C7 H7 119.9 .
C8 C7 H7 119.9 .
C3 C8 C7 120.6(5) .
C3 C8 H8 119.7 .
C7 C8 H8 119.7 .
N10 C9 C6 113.6(3) .
N10 C9 H9A 108.9 .
C6 C9 H9A 108.9 .
N10 C9 H9B 108.9 .
C6 C9 H9B 108.9 .
H9A C9 H9B 107.7 .
C11 N10 C9 114.2(3) .
C11 N10 H10A 108.7 .
C9 N10 H10A 108.7 .
C11 N10 H10B 108.7 .
C9 N10 H10B 108.7 .
H10A N10 H10B 107.6 .
N10 C11 C12 108.1(3) .
N10 C11 H11A 110.1 .
C12 C11 H11A 110.1 .
N10 C11 H11B 110.1 .
C12 C11 H11B 110.1 .
H11A C11 H11B 108.4 .
N13 C12 C11 111.5(3) .
N13 C12 H12A 109.3 .
C11 C12 H12A 109.3 .
N13 C12 H12B 109.3 .
C11 C12 H12B 109.3 .
H12A C12 H12B 108.0 .
C12 N13 C52 110.3(3) .
C12 N13 C14 111.1(3) .
C52 N13 C14 110.0(3) .
N13 C14 C15 112.4(3) .
N13 C14 H14A 109.1 .
C15 C14 H14A 109.1 .
N13 C14 H14B 109.1 .
C15 C14 H14B 109.1 .
H14A C14 H14B 107.9 .
N16 C15 C14 108.0(3) .
N16 C15 H15A 110.1 .
C14 C15 H15A 110.1 .
N16 C15 H15B 110.1 .
C14 C15 H15B 110.1 .
H15A C15 H15B 108.4 .
C15 N16 C17 115.9(3) .
C15 N16 H16A 108.3 .
C17 N16 H16A 108.3 .
C15 N16 H16B 108.3 .
C17 N16 H16B 108.3 .
H16A N16 H16B 107.4 .
N16 C17 C18 113.4(3) .
N16 C17 H17A 108.9 .
C18 C17 H17A 108.9 .
N16 C17 H17B 108.9 .
C18 C17 H17B 108.9 .
H17A C17 H17B 107.7 .
C19 C18 C23 118.4(4) .
C19 C18 C17 121.5(4) .
C23 C18 C17 120.0(4) .
C18 C19 C20 121.0(4) .
C18 C19 H19 119.5 .
C20 C19 H19 119.5 .
C21 C20 C19 120.7(4) .
C21 C20 H20 119.6 .
C19 C20 H20 119.6 .
C20 C21 C22 118.7(4) .
C20 C21 C24 121.0(4) .
C22 C21 C24 120.3(4) .
C23 C22 C21 120.3(4) .
C23 C22 H22 119.8 .
C21 C22 H22 119.8 .
C22 C23 C18 120.8(4) .
C22 C23 H23 119.6 .
C18 C23 H23 119.6 .
N25 C24 C21 110.3(3) .
N25 C24 H24A 109.6 .
C21 C24 H24A 109.6 .
N25 C24 H24B 109.6 .
C21 C24 H24B 109.6 .
H24A C24 H24B 108.1 .
C24 N25 C26 111.7(3) .
C24 N25 H25A 106(3) .
C26 N25 H25A 107(3) .
N25 C26 C27 106.0(3) .
N25 C26 H26A 110.5 .
C27 C26 H26A 110.5 .
N25 C26 H26B 110.5 .
C27 C26 H26B 110.5 .
H26A C26 H26B 108.7 .
C28 C27 C37 120.3(3) .
C28 C27 C26 119.7(3) .
C37 C27 C26 118.8(3) .
C31 C28 C27 119.7(3) .
C31 C28 C29 119.8(3) .
C27 C28 C29 120.4(3) .
C30 C29 C28 110.0(4) .
C30 C29 H29A 109.7 .
C28 C29 H29A 109.7 .
C30 C29 H29B 109.7 .
C28 C29 H29B 109.7 .
H29A C29 H29B 108.2 .
C29 C30 H30A 109.5 .
C29 C30 H30B 109.5 .
H30A C30 H30B 109.5 .
C29 C30 H30C 109.5 .
H30A C30 H30C 109.5 .
H30B C30 H30C 109.5 .
C28 C31 C33 120.9(3) .
C28 C31 C32 118.9(3) .
C33 C31 C32 119.2(3) .
C31 C32 N1 106.9(3) .
C31 C32 H32A 110.3 .
N1 C32 H32A 110.3 .
C31 C32 H32B 110.3 .
N1 C32 H32B 110.3 .
H32A C32 H32B 108.6 .
C36 C33 C31 118.6(3) .
C36 C33 C34 120.7(3) .
C31 C33 C34 120.7(3) .
C33 C34 C35 111.0(3) .
C33 C34 H34A 109.4 .
C35 C34 H34A 109.4 .
C33 C34 H34B 109.4 .
C35 C34 H34B 109.4 .
H34A C34 H34B 108.0 .
C34 C35 H35A 109.5 .
C34 C35 H35B 109.5 .
H35A C35 H35B 109.5 .
C34 C35 H35C 109.5 .
H35A C35 H35C 109.5 .
H35B C35 H35C 109.5 .
C37 C36 C33 121.4(3) .
C37 C36 C40 118.4(3) .
C33 C36 C40 118.9(3) .
C36 C37 C27 119.1(3) .
C36 C37 C38 122.2(3) .
C27 C37 C38 118.7(3) .
C37 C38 C39 110.4(3) .
C37 C38 H38A 109.6 .
C39 C38 H38A 109.6 .
C37 C38 H38B 109.6 .
C39 C38 H38B 109.6 .
H38A C38 H38B 108.1 .
C38 C39 H39A 109.5 .
C38 C39 H39B 109.5 .
H39A C39 H39B 109.5 .
C38 C39 H39C 109.5 .
H39A C39 H39C 109.5 .
H39B C39 H39C 109.5 .
C36 C40 N41 105.4(3) .
C36 C40 H40A 110.7 .
N41 C40 H40A 110.7 .
C36 C40 H40B 110.7 .
N41 C40 H40B 110.7 .
H40A C40 H40B 108.8 .
C42 N41 C40 113.9(3) .
C42 N41 H41A 108.8 .
C40 N41 H41A 108.8 .
C42 N41 H41B 108.8 .
C40 N41 H41B 108.8 .
H41A N41 H41B 107.7 .
N41 C42 C43 108.8(3) .
N41 C42 H42A 109.9 .
C43 C42 H42A 109.9 .
N41 C42 H42B 109.9 .
C43 C42 H42B 109.9 .
H42A C42 H42B 108.3 .
C48 C43 C44 119.3(3) .
C48 C43 C42 121.2(3) .
C44 C43 C42 119.5(3) .
C45 C44 C43 120.6(3) .
C45 C44 H44 119.7 .
C43 C44 H44 119.7 .
C44 C45 C46 120.1(4) .
C44 C45 H45 119.9 .
C46 C45 H45 119.9 .
C47 C46 C45 118.9(3) .
C47 C46 C49 120.7(3) .
C45 C46 C49 120.4(3) .
C48 C47 C46 121.1(3) .
C48 C47 H47 119.5 .
C46 C47 H47 119.5 .
C47 C48 C43 119.9(3) .
C47 C48 H48 120.1 .
C43 C48 H48 120.1 .
N50 C49 C46 109.9(3) .
N50 C49 H49A 109.7 .
C46 C49 H49A 109.7 .
N50 C49 H49B 109.7 .
C46 C49 H49B 109.7 .
H49A C49 H49B 108.2 .
C51 N50 C49 112.6(3) .
C51 N50 H50A 109.1 .
C49 N50 H50A 109.1 .
C51 N50 H50B 109.1 .
C49 N50 H50B 109.1 .
H50A N50 H50B 107.8 .
N50 C51 C52 111.4(3) .
N50 C51 H51A 109.4 .
C52 C51 H51A 109.4 .
N50 C51 H51B 109.4 .
C52 C51 H51B 109.4 .
H51A C51 H51B 108.0 .
N13 C52 C51 113.8(3) .
N13 C52 H52A 108.8 .
C51 C52 H52A 108.8 .
N13 C52 H52B 108.8 .
C51 C52 H52B 108.8 .
H52A C52 H52B 107.7 .
O64 C61 O63 124.9(3) .
O64 C61 C62 116.9(3) .
O63 C61 C62 118.1(3) .
C62 C62 C61 124.1(4) 3_666
C62 C62 H62 118.0 3_666
C61 C62 H62 118.0 .
O75 C71 O76 124.7(4) .
O75 C71 C72 119.3(3) .
O76 C71 C72 116.0(4) .
C73 C72 C71 124.8(4) .
C73 C72 H72 117.6 .
C71 C72 H72 117.6 .
C72 C73 C74 124.2(4) .
C72 C73 H73 117.9 .
C74 C73 H73 117.9 .
O78 C74 O77 123.4(4) .
O78 C74 C73 119.6(4) .
O77 C74 C73 117.0(4) .
O86 C81 O85 122.6(6) .
O86 C81 C82 119.3(5) .
O85 C81 C82 118.1(5) .
C83 C82 C81 123.1(6) .
C83 C82 H82 118.5 .
C81 C82 H82 118.5 .
C82 C83 C84 122.2(6) .
C82 C83 H83 118.9 .
C84 C83 H83 118.9 .
O87 C84 O88 125.9(6) .
O87 C84 C83 116.9(5) .
O88 C84 C83 117.2(6) .
C411 O410 H410 109.5 .
O410 C411 H41I 109.5 .
O410 C411 H41J 109.5 .
H41I C411 H41J 109.5 .
O410 C411 H41K 109.5 .
H41I C411 H41K 109.5 .
H41J C411 H41K 109.5 .

loop_
_geom_bond_atom_site_label_1
_geom_bond_atom_site_label_2
_geom_bond_distance
_geom_bond_site_symmetry_2
N1 C2 1.496(5) .
N1 C32 1.512(4) .
N1 H1A 0.9200 .
N1 H1B 0.9200 .
C2 C3 1.512(6) .
C2 H2A 0.9900 .
C2 H2B 0.9900 .
C3 C4 1.381(7) .
C3 C8 1.381(7) .
C4 C5 1.380(6) .
C4 H4 0.9500 .
C5 C6 1.394(6) .
C5 H5 0.9500 .
C6 C7 1.371(7) .
C6 C9 1.499(5) .
C7 C8 1.397(6) .
C7 H7 0.9500 .
C8 H8 0.9500 .
C9 N10 1.496(5) .
C9 H9A 0.9900 .
C9 H9B 0.9900 .
N10 C11 1.486(5) .
N10 H10A 0.9200 .
N10 H10B 0.9200 .
C11 C12 1.533(5) .
C11 H11A 0.9900 .
C11 H11B 0.9900 .
C12 N13 1.462(4) .
C12 H12A 0.9900 .
C12 H12B 0.9900 .
N13 C52 1.464(5) .
N13 C14 1.467(5) .
C14 C15 1.529(5) .
C14 H14A 0.9900 .
C14 H14B 0.9900 .
C15 N16 1.480(5) .
C15 H15A 0.9900 .
C15 H15B 0.9900 .
N16 C17 1.503(5) .
N16 H16A 0.9200 .
N16 H16B 0.9200 .
C17 C18 1.508(5) .
C17 H17A 0.9900 .
C17 H17B 0.9900 .
C18 C19 1.372(6) .
C18 C23 1.394(6) .
C19 C20 1.384(6) .
C19 H19 0.9500 .
C20 C21 1.382(6) .
C20 H20 0.9500 .
C21 C22 1.388(6) .
C21 C24 1.506(5) .
C22 C23 1.382(6) .
C22 H22 0.9500 .
C23 H23 0.9500 .
C24 N25 1.471(5) .
C24 H24A 0.9900 .
C24 H24B 0.9900 .
N25 C26 1.480(5) .
N25 H25A 0.97(5) .
C26 C27 1.516(5) .
C26 H26A 0.9900 .
C26 H26B 0.9900 .
C27 C28 1.402(5) .
C27 C37 1.408(5) .
C28 C31 1.400(5) .
C28 C29 1.521(6) .
C29 C30 1.511(7) .
C29 H29A 0.9900 .
C29 H29B 0.9900 .
C30 H30A 0.9800 .
C30 H30B 0.9800 .
C30 H30C 0.9800 .
C31 C33 1.403(5) .
C31 C32 1.510(5) .
C32 H32A 0.9900 .
C32 H32B 0.9900 .
C33 C36 1.403(5) .
C33 C34 1.513(5) .
C34 C35 1.528(5) .
C34 H34A 0.9900 .
C34 H34B 0.9900 .
C35 H35A 0.9800 .
C35 H35B 0.9800 .
C35 H35C 0.9800 .
C36 C37 1.399(5) .
C36 C40 1.509(5) .
C37 C38 1.518(5) .
C38 C39 1.533(5) .
C38 H38A 0.9900 .
C38 H38B 0.9900 .
C39 H39A 0.9800 .
C39 H39B 0.9800 .
C39 H39C 0.9800 .
C40 N41 1.512(4) .
C40 H40A 0.9900 .
C40 H40B 0.9900 .
N41 C42 1.511(5) .
N41 H41A 0.9200 .
N41 H41B 0.9200 .
C42 C43 1.515(5) .
C42 H42A 0.9900 .
C42 H42B 0.9900 .
C43 C48 1.388(5) .
C43 C44 1.389(5) .
C44 C45 1.380(5) .
C44 H44 0.9500 .
C45 C46 1.393(5) .
C45 H45 0.9500 .
C46 C47 1.386(5) .
C46 C49 1.508(5) .
C47 C48 1.379(5) .
C47 H47 0.9500 .
C48 H48 0.9500 .
C49 N50 1.493(5) .
C49 H49A 0.9900 .
C49 H49B 0.9900 .
N50 C51 1.492(4) .
N50 H50A 0.9200 .
N50 H50B 0.9200 .
C51 C52 1.521(5) .
C51 H51A 0.9900 .
C51 H51B 0.9900 .
C52 H52A 0.9900 .
C52 H52B 0.9900 .
C61 O64 1.256(4) .
C61 O63 1.264(4) .
C61 C62 1.505(5) .
C62 C62 1.324(7) 3_666
C62 H62 0.9500 .
C71 O75 1.245(5) .
C71 O76 1.261(5) .
C71 C72 1.501(5) .
C72 C73 1.320(5) .
C72 H72 0.9500 .
C73 C74 1.489(5) .
C73 H73 0.9500 .
C74 O78 1.252(5) .
C74 O77 1.261(5) .
C81 O86 1.247(7) .
C81 O85 1.262(7) .
C81 C82 1.544(8) .
C82 C83 1.311(8) .
C82 H82 0.9500 .
C83 C84 1.497(9) .
C83 H83 0.9500 .
C84 O87 1.256(8) .
C84 O88 1.309(7) .
O250 O260 1.013(12) .
O271 O272 0.852(10) .
O410 C411 1.377(14) .
O410 H410 0.8400 .
C411 H41I 0.9800 .
C411 H41J 0.9800 .
C411 H41K 0.9800 .
